data_7004628
loop_
_publ_author_name
'Lan, Ya-Qian'
'Li, Shun-Li'
'Fu, Yao-Mei'
'Xu, Yan-Hong'
'Li, Lu'
'Su, Zhong-Min'
'Fu, Qiang'

_publ_section_title
;
 d10-Metal coordination polymers based on analogue di(pyridyl)imidazole
 derivatives and 4,4&#x2032;-oxydibenzoic acid: influence of flexible
 and angular characters of neutral ligands on structural diversity
;
_journal_issue 47
_journal_name_full 'Dalton Transactions'
_journal_page_first 6796
_journal_page_last 6807
_journal_paper_doi 10.1039/b809336a
_journal_year 2008
_chemical_formula_sum 'C66 H44 N6 O15 Zn3'
_chemical_formula_weight 1357.18
_chemical_name_systematic
;
?
;
_space_group_IT_number 15
_symmetry_cell_setting monoclinic
_symmetry_space_group_name_Hall '-C 2yc'
_symmetry_space_group_name_H-M 'C 1 2/c 1'
_atom_sites_solution_hydrogens geom
_atom_sites_solution_primary direct
_atom_sites_solution_secondary difmap
_audit_creation_method SHELXL-97
_cell_angle_alpha 90.00
_cell_angle_beta 94.0690(10)
_cell_angle_gamma 90.00
_cell_formula_units_Z 4
_cell_length_a 14.3040(4)
_cell_length_b 17.4700(4)
_cell_length_c 25.6360(10)
_cell_measurement_temperature 293(2)
_cell_measurement_theta_max 28.32
_cell_measurement_theta_min 1.84
_cell_volume 6390.1(3)
_computing_cell_refinement 'SMART (Bruker, 1997)'
_computing_data_collection 'SMART (Bruker, 1997)'
_computing_data_reduction SAINT
_computing_molecular_graphics 'SHELXTL-PLUS (Sheldrick, 1990)'
_computing_publication_material SHELXL-97
_computing_structure_refinement 'SHELXL-97 (Sheldrick, 1997)'
_computing_structure_solution 'SHELXS-97(Sheldrick, 1997)'
_diffrn_ambient_temperature 293(2)
_diffrn_measured_fraction_theta_full 0.999
_diffrn_measured_fraction_theta_max 0.964
_diffrn_measurement_device_type 'Bruker APEX CCD area-detector'
_diffrn_measurement_method '\w scans'
_diffrn_radiation_monochromator graphite
_diffrn_radiation_source 'fine-focus sealed tube'
_diffrn_radiation_type MoK\a
_diffrn_radiation_wavelength 0.71069
_diffrn_reflns_av_R_equivalents 0.0288
_diffrn_reflns_av_sigmaI/netI 0.0348
_diffrn_reflns_limit_h_max 19
_diffrn_reflns_limit_h_min -17
_diffrn_reflns_limit_k_max 16
_diffrn_reflns_limit_k_min -23
_diffrn_reflns_limit_l_max 32
_diffrn_reflns_limit_l_min -34
_diffrn_reflns_number 19563
_diffrn_reflns_theta_full 25.00
_diffrn_reflns_theta_max 28.32
_diffrn_reflns_theta_min 1.84
_diffrn_standards_number 0
_exptl_absorpt_coefficient_mu 1.188
_exptl_absorpt_correction_T_max 0.692
_exptl_absorpt_correction_T_min 0.674
_exptl_absorpt_correction_type multi-scan
_exptl_absorpt_process_details 'SADABS(Sheldrick, 1996)'
_exptl_crystal_colour colorless
_exptl_crystal_density_diffrn 1.411
_exptl_crystal_density_method 'not measured'
_exptl_crystal_description block
_exptl_crystal_F_000 2768
_exptl_crystal_size_max 0.34
_exptl_crystal_size_mid 0.33
_exptl_crystal_size_min 0.31
_refine_diff_density_max 1.517
_refine_diff_density_min -0.630
_refine_diff_density_rms 0.081
_refine_ls_extinction_method none
_refine_ls_goodness_of_fit_ref 1.042
_refine_ls_hydrogen_treatment constr
_refine_ls_matrix_type full
_refine_ls_number_parameters 408
_refine_ls_number_reflns 7664
_refine_ls_number_restraints 0
_refine_ls_restrained_S_all 1.042
_refine_ls_R_factor_all 0.0522
_refine_ls_R_factor_gt 0.0399
_refine_ls_shift/su_max 0.003
_refine_ls_shift/su_mean 0.000
_refine_ls_structure_factor_coef Fsqd
_refine_ls_weighting_details 'calc w=1/[\s^2^(Fo^2^)+(0.0652P)^2^+10.3681P] where P=(Fo^2^+2Fc^2^)/3'
_refine_ls_weighting_scheme calc
_refine_ls_wR_factor_gt 0.1202
_refine_ls_wR_factor_ref 0.1272
_reflns_number_gt 6163
_reflns_number_total 7664
_reflns_threshold_expression >2sigma(I)
_cod_data_source_file b809336a.txt
_cod_data_source_block 5
_cod_depositor_comments
;
The following automatic conversions were performed:
'_symmetry_cell_setting' value 'Monoclinic' changed to 'monoclinic'
according to '/home/saulius/struct/CIF-dictionaries/cif_core.dic'
dictionary named 'cif_core.dic' version 2.4.1 from 2010-06-29.

Automatic conversion script
Id: cif_fix_enum 1527 2010-12-29 10:47:43Z saulius 
;
_cod_original_sg_symbol_H-M C2/c
_cod_database_code 7004628

loop_
_symmetry_equiv_pos_as_xyz
'x, y, z'
'-x, y, -z+1/2'
'x+1/2, y+1/2, z'
'-x+1/2, y+1/2, -z+1/2'
'-x, -y, -z'
'x, -y, z-1/2'
'-x+1/2, -y+1/2, -z'
'x+1/2, -y+1/2, z-1/2'

loop_
_atom_site_label
_atom_site_type_symbol
_atom_site_fract_x
_atom_site_fract_y
_atom_site_fract_z
_atom_site_U_iso_or_equiv
_atom_site_adp_type
_atom_site_occupancy
_atom_site_symmetry_multiplicity
_atom_site_calc_flag
_atom_site_refinement_flags
_atom_site_disorder_assembly
_atom_site_disorder_group
Zn2 Zn 0.2500 0.2500 0.5000 0.01746(10) Uani 1 2 d S . .
Zn1 Zn 0.48607(2) 0.331929(19) 0.505698(12) 0.03196(10) Uani 1 1 d . . .
O4 O 0.34561(16) 0.18157(14) 0.45558(9) 0.0491(6) Uani 1 1 d . . .
O8 O 0.5000 0.04649(18) 0.2500 0.0446(7) Uani 1 2 d S . .
O5 O 0.27099(17) 0.34997(14) 0.44487(10) 0.0539(6) Uani 1 1 d . . .
O7 O 0.2380(2) 0.62324(16) 0.28161(9) 0.0645(8) Uani 1 1 d . . .
N1 N 0.59620(19) 0.27199(16) 0.56363(10) 0.0434(6) Uani 1 1 d . . .
N3 N 0.76515(17) 0.40243(16) 0.51190(11) 0.0435(6) Uani 1 1 d . . .
O3 O 0.48310(17) 0.24315(13) 0.45540(9) 0.0484(5) Uani 1 1 d . . .
C19 C 0.3523(2) 0.64768(18) 0.13840(11) 0.0389(6) Uani 1 1 d . . .
C2 C 0.4431(2) 0.15742(18) 0.38732(11) 0.0370(6) Uani 1 1 d . . .
C16 C 0.2808(2) 0.6290(2) 0.23505(12) 0.0453(7) Uani 1 1 d . . .
C10 C 0.3087(2) 0.45485(18) 0.39177(11) 0.0369(6) Uani 1 1 d . . .
C15 C 0.3674(2) 0.5161(2) 0.38577(12) 0.0454(7) Uani 1 1 d . . .
H15 H 0.4224 0.5203 0.4072 0.055 Uiso 1 1 calc R . .
C33 C 1.0046(2) 0.5748(2) 0.51505(14) 0.0515(8) Uani 1 1 d . . .
H33 H 1.0075 0.6257 0.5256 0.062 Uiso 1 1 calc R . .
C25 C 0.6856(2) 0.29269(18) 0.55720(12) 0.0407(7) Uani 1 1 d . . .
C9 C 0.3325(2) 0.39641(18) 0.43375(11) 0.0377(6) Uani 1 1 d . . .
C6 C 0.4198(2) 0.05309(19) 0.32692(11) 0.0431(7) Uani 1 1 d . . .
H6 H 0.3914 0.0067 0.3176 0.052 Uiso 1 1 calc R . .
O6 O 0.41445(16) 0.40037(14) 0.45461(9) 0.0508(6) Uani 1 1 d . . .
N2 N 0.61438(17) 0.38067(16) 0.49331(10) 0.0408(6) Uani 1 1 d . . .
C7 C 0.4008(2) 0.08863(19) 0.37315(12) 0.0452(7) Uani 1 1 d . . .
H7 H 0.3593 0.0661 0.3949 0.054 Uiso 1 1 calc R . .
C24 C 0.69121(19) 0.35654(18) 0.52090(11) 0.0368(6) Uani 1 1 d . . .
C5 C 0.4811(2) 0.08661(18) 0.29468(10) 0.0378(6) Uani 1 1 d . . .
C32 C 0.9350(2) 0.5282(2) 0.53182(14) 0.0530(8) Uani 1 1 d . . .
H32 H 0.8912 0.5481 0.5533 0.064 Uiso 1 1 calc R . .
C14 C 0.3457(3) 0.5717(2) 0.34817(13) 0.0519(8) Uani 1 1 d . . .
H14 H 0.3853 0.6133 0.3446 0.062 Uiso 1 1 calc R . .
C29 C 0.5806(3) 0.2184(2) 0.59912(15) 0.0580(9) Uani 1 1 d . . .
H29 H 0.5190 0.2055 0.6045 0.070 Uiso 1 1 calc R . .
C18 C 0.2946(2) 0.70334(19) 0.15797(11) 0.0419(7) Uani 1 1 d . . .
H18 H 0.2798 0.7470 0.1383 0.050 Uiso 1 1 calc R . .
C23 C 0.7324(2) 0.4580(2) 0.47735(14) 0.0528(9) Uani 1 1 d . . .
H23 H 0.7669 0.4979 0.4643 0.063 Uiso 1 1 calc R . .
C13 C 0.2649(2) 0.5646(2) 0.31638(12) 0.0476(8) Uani 1 1 d . . .
C21 C 0.3380(3) 0.5735(2) 0.21662(13) 0.0547(9) Uani 1 1 d . . .
H21 H 0.3525 0.5299 0.2364 0.066 Uiso 1 1 calc R . .
C11 C 0.2280(2) 0.4485(2) 0.35875(13) 0.0478(8) Uani 1 1 d . . .
H11 H 0.1880 0.4071 0.3622 0.057 Uiso 1 1 calc R . .
C3 C 0.5052(2) 0.1901(2) 0.35476(12) 0.0428(7) Uani 1 1 d . . .
H3 H 0.5339 0.2363 0.3642 0.051 Uiso 1 1 calc R . .
C20 C 0.3735(3) 0.5833(2) 0.16844(13) 0.0515(8) Uani 1 1 d . . .
H20 H 0.4125 0.5460 0.1559 0.062 Uiso 1 1 calc R . .
C4 C 0.5252(2) 0.1553(2) 0.30851(12) 0.0433(7) Uani 1 1 d . . .
H4 H 0.5673 0.1775 0.2870 0.052 Uiso 1 1 calc R . .
C26 C 0.7598(3) 0.2560(2) 0.58393(18) 0.0657(11) Uani 1 1 d . . .
H26 H 0.8212 0.2694 0.5782 0.079 Uiso 1 1 calc R . .
C12 C 0.2064(3) 0.5031(2) 0.32084(13) 0.0541(9) Uani 1 1 d . . .
H12 H 0.1526 0.4982 0.2985 0.065 Uiso 1 1 calc R . .
C17 C 0.2592(2) 0.6943(2) 0.20611(12) 0.0469(8) Uani 1 1 d . . .
H17 H 0.2210 0.7318 0.2191 0.056 Uiso 1 1 calc R . .
C1 C 0.4214(2) 0.19740(19) 0.43678(11) 0.0402(7) Uani 1 1 d . . .
C30 C 0.8603(2) 0.3981(2) 0.53853(16) 0.0605(10) Uani 1 1 d . . .
H30A H 0.8837 0.3464 0.5354 0.073 Uiso 1 1 calc R . .
H30B H 0.8560 0.4087 0.5754 0.073 Uiso 1 1 calc R . .
C31 C 0.9299(2) 0.4530(2) 0.51711(13) 0.0452(7) Uani 1 1 d . . .
C22 C 0.6398(2) 0.4434(2) 0.46595(14) 0.0499(8) Uani 1 1 d . . .
H22 H 0.6000 0.4717 0.4431 0.060 Uiso 1 1 calc R . .
C28 C 0.6510(3) 0.1818(3) 0.6279(2) 0.0827(15) Uani 1 1 d . . .
H28 H 0.6377 0.1457 0.6530 0.099 Uiso 1 1 calc R . .
C27 C 0.7419(3) 0.1997(3) 0.6188(2) 0.0892(17) Uani 1 1 d . . .
H27 H 0.7913 0.1736 0.6365 0.107 Uiso 1 1 calc R . .
C8 C 0.3925(2) 0.65681(19) 0.08701(11) 0.0382(6) Uani 1 1 d . . .
O2 O 0.37338(14) 0.71470(14) 0.05869(8) 0.0434(5) Uani 1 1 d . . .
O1 O 0.44897(16) 0.60725(14) 0.07298(8) 0.0490(5) Uani 1 1 d . . .

loop_
_atom_site_aniso_label
_atom_site_aniso_U_11
_atom_site_aniso_U_22
_atom_site_aniso_U_33
_atom_site_aniso_U_23
_atom_site_aniso_U_13
_atom_site_aniso_U_12
Zn2 0.01431(17) 0.02301(19) 0.01539(16) -0.00099(13) 0.00334(12) -0.00278(14)
Zn1 0.02747(17) 0.03989(19) 0.02837(16) 0.00047(12) 0.00087(12) -0.00095(13)
O4 0.0477(13) 0.0587(14) 0.0423(12) -0.0078(10) 0.0122(10) 0.0046(11)
O8 0.060(2) 0.0467(17) 0.0280(14) 0.000 0.0085(13) 0.000
O5 0.0501(14) 0.0552(14) 0.0563(14) 0.0220(12) 0.0022(11) -0.0060(11)
O7 0.0762(18) 0.0775(18) 0.0430(13) 0.0282(12) 0.0252(12) 0.0340(15)
N1 0.0432(14) 0.0429(14) 0.0444(14) 0.0005(12) 0.0046(11) -0.0041(12)
N3 0.0301(12) 0.0505(16) 0.0498(15) 0.0116(12) 0.0025(11) -0.0014(11)
O3 0.0492(13) 0.0528(14) 0.0428(12) -0.0112(10) 0.0004(10) 0.0021(11)
C19 0.0380(15) 0.0484(17) 0.0303(13) 0.0068(12) 0.0029(11) 0.0039(13)
C2 0.0360(15) 0.0443(16) 0.0307(13) -0.0007(12) 0.0014(11) 0.0056(12)
C16 0.0452(17) 0.057(2) 0.0341(14) 0.0136(14) 0.0089(13) 0.0092(15)
C10 0.0360(15) 0.0439(16) 0.0308(13) 0.0048(12) 0.0014(11) 0.0020(12)
C15 0.0434(17) 0.0518(19) 0.0405(16) 0.0071(14) -0.0020(13) -0.0060(15)
C33 0.0487(18) 0.0448(18) 0.060(2) 0.0011(16) -0.0004(16) -0.0020(15)
C25 0.0362(15) 0.0411(17) 0.0441(16) 0.0035(13) -0.0012(12) -0.0030(13)
C9 0.0384(15) 0.0416(16) 0.0331(14) 0.0029(12) 0.0023(12) 0.0026(12)
C6 0.0527(18) 0.0409(16) 0.0363(15) -0.0006(13) 0.0070(13) -0.0048(14)
O6 0.0445(12) 0.0542(14) 0.0516(13) 0.0137(11) -0.0110(10) 0.0022(11)
N2 0.0331(12) 0.0485(15) 0.0406(13) 0.0075(11) 0.0019(10) 0.0005(11)
C7 0.0513(18) 0.0494(18) 0.0362(15) 0.0027(14) 0.0121(13) -0.0022(15)
C24 0.0288(13) 0.0423(16) 0.0390(15) 0.0030(12) 0.0009(11) -0.0005(12)
C5 0.0403(15) 0.0468(17) 0.0262(12) -0.0001(12) 0.0010(11) 0.0028(13)
C32 0.0441(18) 0.055(2) 0.061(2) 0.0056(17) 0.0138(16) 0.0021(16)
C14 0.056(2) 0.051(2) 0.0501(18) 0.0140(15) 0.0108(16) -0.0032(16)
C29 0.054(2) 0.054(2) 0.067(2) 0.0149(18) 0.0073(18) -0.0095(17)
C18 0.0460(17) 0.0455(17) 0.0345(14) 0.0110(13) 0.0045(12) 0.0077(14)
C23 0.0378(17) 0.061(2) 0.060(2) 0.0251(18) 0.0031(15) -0.0031(15)
C13 0.0508(19) 0.058(2) 0.0350(15) 0.0159(14) 0.0126(14) 0.0159(16)
C21 0.065(2) 0.056(2) 0.0445(17) 0.0223(16) 0.0137(16) 0.0238(18)
C11 0.0394(17) 0.056(2) 0.0475(17) 0.0072(15) -0.0023(14) -0.0041(15)
C3 0.0409(16) 0.0479(18) 0.0394(15) -0.0048(13) 0.0025(13) -0.0056(14)
C20 0.059(2) 0.054(2) 0.0421(17) 0.0100(15) 0.0120(15) 0.0198(17)
C4 0.0391(16) 0.057(2) 0.0341(14) -0.0002(13) 0.0071(12) -0.0064(14)
C26 0.0428(19) 0.065(2) 0.087(3) 0.032(2) -0.0110(19) -0.0048(17)
C12 0.0474(19) 0.074(3) 0.0390(16) 0.0097(16) -0.0075(14) 0.0070(17)
C17 0.0470(18) 0.0549(19) 0.0393(16) 0.0089(14) 0.0072(14) 0.0145(15)
C1 0.0435(16) 0.0428(16) 0.0339(14) -0.0004(12) -0.0002(13) 0.0094(14)
C30 0.0315(16) 0.072(3) 0.077(2) 0.030(2) -0.0062(16) -0.0082(16)
C31 0.0255(14) 0.0534(19) 0.0560(19) 0.0146(15) -0.0019(13) -0.0032(13)
C22 0.0394(17) 0.058(2) 0.0514(18) 0.0187(16) 0.0005(14) 0.0027(15)
C28 0.075(3) 0.079(3) 0.092(3) 0.049(3) -0.009(3) -0.013(2)
C27 0.063(3) 0.088(3) 0.113(4) 0.055(3) -0.018(3) -0.006(2)
C8 0.0324(14) 0.0515(18) 0.0304(13) 0.0035(12) 0.0002(11) -0.0021(13)
O2 0.0374(11) 0.0575(14) 0.0347(10) 0.0140(10) -0.0011(9) 0.0002(10)
O1 0.0482(13) 0.0587(14) 0.0411(12) 0.0018(10) 0.0101(10) 0.0085(11)

loop_
_atom_type_symbol
_atom_type_description
_atom_type_scat_dispersion_real
_atom_type_scat_dispersion_imag
_atom_type_scat_source
C C 0.0033 0.0016 'International Tables Vol C Tables 4.2.6.8 and 6.1.1.4'
H H 0.0000 0.0000 'International Tables Vol C Tables 4.2.6.8 and 6.1.1.4'
N N 0.0061 0.0033 'International Tables Vol C Tables 4.2.6.8 and 6.1.1.4'
O O 0.0106 0.0060 'International Tables Vol C Tables 4.2.6.8 and 6.1.1.4'
Zn Zn 0.2839 1.4301 'International Tables Vol C Tables 4.2.6.8 and 6.1.1.4'

loop_
_geom_angle_atom_site_label_1
_geom_angle_atom_site_label_2
_geom_angle_atom_site_label_3
_geom_angle
_geom_angle_site_symmetry_1
_geom_angle_site_symmetry_3
_geom_angle_publ_flag
O4 Zn2 O4 180.00(10) . 7_556 ?
O4 Zn2 O5 91.07(9) . 7_556 ?
O4 Zn2 O5 88.93(9) 7_556 7_556 ?
O4 Zn2 O5 88.93(9) . . ?
O4 Zn2 O5 91.07(9) 7_556 . ?
O5 Zn2 O5 180.0 7_556 . ?
O4 Zn2 O2 89.55(8) . 4_545 ?
O4 Zn2 O2 90.45(8) 7_556 4_545 ?
O5 Zn2 O2 94.06(9) 7_556 4_545 ?
O5 Zn2 O2 85.94(9) . 4_545 ?
O4 Zn2 O2 90.45(8) . 6_566 ?
O4 Zn2 O2 89.55(8) 7_556 6_566 ?
O5 Zn2 O2 85.94(9) 7_556 6_566 ?
O5 Zn2 O2 94.06(9) . 6_566 ?
O2 Zn2 O2 180.00(8) 4_545 6_566 ?
O6 Zn1 O3 93.12(10) . . ?
O6 Zn1 N2 94.14(10) . . ?
O3 Zn1 N2 101.37(10) . . ?
O6 Zn1 O1 94.97(10) . 6_566 ?
O3 Zn1 O1 155.36(10) . 6_566 ?
N2 Zn1 O1 101.20(10) . 6_566 ?
O6 Zn1 O2 104.33(9) . 6_566 ?
O3 Zn1 O2 96.89(9) . 6_566 ?
N2 Zn1 O2 153.20(9) . 6_566 ?
O1 Zn1 O2 58.54(8) 6_566 6_566 ?
O6 Zn1 N1 167.23(10) . . ?
O3 Zn1 N1 92.55(10) . . ?
N2 Zn1 N1 73.52(9) . . ?
O1 Zn1 N1 84.49(9) 6_566 . ?
O2 Zn1 N1 86.31(8) 6_566 . ?
O6 Zn1 C8 102.34(10) . 6_566 ?
O3 Zn1 C8 126.21(10) . 6_566 ?
N2 Zn1 C8 127.85(10) . 6_566 ?
O1 Zn1 C8 29.16(9) 6_566 6_566 ?
O2 Zn1 C8 29.44(9) 6_566 6_566 ?
N1 Zn1 C8 83.39(9) . 6_566 ?
C1 O4 Zn2 132.1(2) . . ?
C5 O8 C5 119.2(3) 2_655 . ?
C9 O5 Zn2 140.2(2) . . ?
C16 O7 C13 119.1(3) . . ?
C29 N1 C25 118.4(3) . . ?
C29 N1 Zn1 127.6(2) . . ?
C25 N1 Zn1 113.8(2) . . ?
C24 N3 C23 107.0(3) . . ?
C24 N3 C30 126.3(3) . . ?
C23 N3 C30 126.4(3) . . ?
C1 O3 Zn1 135.5(2) . . ?
C20 C19 C18 118.7(3) . . ?
C20 C19 C8 119.8(3) . . ?
C18 C19 C8 121.5(3) . . ?
C7 C2 C3 119.2(3) . . ?
C7 C2 C1 120.9(3) . . ?
C3 C2 C1 119.9(3) . . ?
C21 C16 O7 123.8(3) . . ?
C21 C16 C17 120.9(3) . . ?
O7 C16 C17 115.3(3) . . ?
C15 C10 C11 118.8(3) . . ?
C15 C10 C9 120.0(3) . . ?
C11 C10 C9 121.2(3) . . ?
C10 C15 C14 120.9(3) . . ?
C10 C15 H15 119.5 . . ?
C14 C15 H15 119.5 . . ?
C31 C33 C32 121.0(3) 5_766 . ?
C31 C33 H33 119.5 5_766 . ?
C32 C33 H33 119.5 . . ?
N1 C25 C26 121.1(3) . . ?
N1 C25 C24 112.2(3) . . ?
C26 C25 C24 126.6(3) . . ?
O5 C9 O6 126.3(3) . . ?
O5 C9 C10 118.6(3) . . ?
O6 C9 C10 115.1(3) . . ?
C5 C6 C7 119.7(3) . . ?
C5 C6 H6 120.1 . . ?
C7 C6 H6 120.1 . . ?
C9 O6 Zn1 131.7(2) . . ?
C24 N2 C22 106.7(3) . . ?
C24 N2 Zn1 119.7(2) . . ?
C22 N2 Zn1 133.0(2) . . ?
C6 C7 C2 120.5(3) . . ?
C6 C7 H7 119.8 . . ?
C2 C7 H7 119.8 . . ?
N2 C24 N3 110.2(3) . . ?
N2 C24 C25 120.0(3) . . ?
N3 C24 C25 129.6(3) . . ?
C6 C5 O8 116.8(3) . . ?
C6 C5 C4 120.7(3) . . ?
O8 C5 C4 122.4(3) . . ?
C31 C32 C33 120.4(3) . . ?
C31 C32 H32 119.8 . . ?
C33 C32 H32 119.8 . . ?
C13 C14 C15 119.1(3) . . ?
C13 C14 H14 120.4 . . ?
C15 C14 H14 120.4 . . ?
N1 C29 C28 123.0(4) . . ?
N1 C29 H29 118.5 . . ?
C28 C29 H29 118.5 . . ?
C17 C18 C19 120.6(3) . . ?
C17 C18 H18 119.7 . . ?
C19 C18 H18 119.7 . . ?
C22 C23 N3 106.8(3) . . ?
C22 C23 H23 126.6 . . ?
N3 C23 H23 126.6 . . ?
C12 C13 C14 121.0(3) . . ?
C12 C13 O7 119.2(3) . . ?
C14 C13 O7 119.7(3) . . ?
C16 C21 C20 119.1(3) . . ?
C16 C21 H21 120.4 . . ?
C20 C21 H21 120.4 . . ?
C12 C11 C10 120.6(3) . . ?
C12 C11 H11 119.7 . . ?
C10 C11 H11 119.7 . . ?
C4 C3 C2 121.2(3) . . ?
C4 C3 H3 119.4 . . ?
C2 C3 H3 119.4 . . ?
C21 C20 C19 121.2(3) . . ?
C21 C20 H20 119.4 . . ?
C19 C20 H20 119.4 . . ?
C3 C4 C5 118.8(3) . . ?
C3 C4 H4 120.6 . . ?
C5 C4 H4 120.6 . . ?
C27 C26 C25 119.1(4) . . ?
C27 C26 H26 120.4 . . ?
C25 C26 H26 120.4 . . ?
C13 C12 C11 119.5(3) . . ?
C13 C12 H12 120.2 . . ?
C11 C12 H12 120.2 . . ?
C18 C17 C16 119.6(3) . . ?
C18 C17 H17 120.2 . . ?
C16 C17 H17 120.2 . . ?
O4 C1 O3 126.8(3) . . ?
O4 C1 C2 117.5(3) . . ?
O3 C1 C2 115.8(3) . . ?
N3 C30 C31 114.0(3) . . ?
N3 C30 H30A 108.7 . . ?
C31 C30 H30A 108.7 . . ?
N3 C30 H30B 108.7 . . ?
C31 C30 H30B 108.7 . . ?
H30A C30 H30B 107.6 . . ?
C32 C31 C33 118.5(3) . 5_766 ?
C32 C31 C30 122.2(3) . . ?
C33 C31 C30 119.1(3) 5_766 . ?
C23 C22 N2 109.4(3) . . ?
C23 C22 H22 125.3 . . ?
N2 C22 H22 125.3 . . ?
C29 C28 C27 118.2(4) . . ?
C29 C28 H28 120.9 . . ?
C27 C28 H28 120.9 . . ?
C26 C27 C28 119.9(4) . . ?
C26 C27 H27 120.1 . . ?
C28 C27 H27 120.1 . . ?
O1 C8 O2 120.3(3) . . ?
O1 C8 C19 118.6(3) . . ?
O2 C8 C19 121.0(3) . . ?
O1 C8 Zn1 55.64(15) . 6_565 ?
O2 C8 Zn1 64.88(15) . 6_565 ?
C19 C8 Zn1 171.3(2) . 6_565 ?
C8 O2 Zn2 135.1(2) . 4 ?
C8 O2 Zn1 85.69(18) . 6_565 ?
Zn2 O2 Zn1 103.95(8) 4 6_565 ?
C8 O1 Zn1 95.20(19) . 6_565 ?

loop_
_geom_bond_atom_site_label_1
_geom_bond_atom_site_label_2
_geom_bond_distance
_geom_bond_site_symmetry_2
_geom_bond_publ_flag
Zn2 O4 2.195(2) . ?
Zn2 O4 2.195(2) 7_556 ?
Zn2 O5 2.280(2) 7_556 ?
Zn2 O5 2.280(2) . ?
Zn2 O2 2.320(2) 4_545 ?
Zn2 O2 2.320(2) 6_566 ?
Zn1 O6 2.001(2) . ?
Zn1 O3 2.015(2) . ?
Zn1 N2 2.068(3) . ?
Zn1 O1 2.125(2) 6_566 ?
Zn1 O2 2.328(2) 6_566 ?
Zn1 N1 2.335(3) . ?
Zn1 C8 2.564(3) 6_566 ?
O4 C1 1.248(4) . ?
O8 C5 1.386(3) 2_655 ?
O8 C5 1.386(3) . ?
O5 C9 1.244(4) . ?
O7 C16 1.383(4) . ?
O7 C13 1.394(4) . ?
N1 C29 1.335(4) . ?
N1 C25 1.350(4) . ?
N3 C24 1.360(4) . ?
N3 C23 1.373(4) . ?
N3 C30 1.480(4) . ?
O3 C1 1.259(4) . ?
C19 C20 1.385(4) . ?
C19 C18 1.391(4) . ?
C19 C8 1.483(4) . ?
C2 C7 1.382(5) . ?
C2 C3 1.384(4) . ?
C2 C1 1.499(4) . ?
C16 C21 1.374(5) . ?
C16 C17 1.383(4) . ?
C10 C15 1.375(4) . ?
C10 C11 1.387(4) . ?
C10 C9 1.505(4) . ?
C15 C14 1.389(4) . ?
C15 H15 0.9300 . ?
C33 C31 1.379(5) 5_766 ?
C33 C32 1.377(5) . ?
C33 H33 0.9300 . ?
C25 C26 1.380(5) . ?
C25 C24 1.459(4) . ?
C9 O6 1.256(4) . ?
C6 C5 1.377(4) . ?
C6 C7 1.382(4) . ?
C6 H6 0.9300 . ?
N2 C24 1.332(4) . ?
N2 C22 1.364(4) . ?
C7 H7 0.9300 . ?
C5 C4 1.390(4) . ?
C32 C31 1.367(5) . ?
C32 H32 0.9300 . ?
C14 C13 1.372(5) . ?
C14 H14 0.9300 . ?
C29 C28 1.365(6) . ?
C29 H29 0.9300 . ?
C18 C17 1.376(4) . ?
C18 H18 0.9300 . ?
C23 C22 1.360(5) . ?
C23 H23 0.9300 . ?
C13 C12 1.371(5) . ?
C21 C20 1.380(5) . ?
C21 H21 0.9300 . ?
C11 C12 1.381(5) . ?
C11 H11 0.9300 . ?
C3 C4 1.380(4) . ?
C3 H3 0.9300 . ?
C20 H20 0.9300 . ?
C4 H4 0.9300 . ?
C26 C27 1.366(6) . ?
C26 H26 0.9300 . ?
C12 H12 0.9300 . ?
C17 H17 0.9300 . ?
C30 C31 1.513(4) . ?
C30 H30A 0.9700 . ?
C30 H30B 0.9700 . ?
C31 C33 1.379(5) 5_766 ?
C22 H22 0.9300 . ?
C28 C27 1.374(7) . ?
C28 H28 0.9300 . ?
C27 H27 0.9300 . ?
C8 O1 1.254(4) . ?
C8 O2 1.263(4) . ?
C8 Zn1 2.564(3) 6_565 ?
O2 Zn2 2.320(2) 4 ?
O2 Zn1 2.328(2) 6_565 ?
O1 Zn1 2.125(2) 6_565 ?

loop_
_geom_torsion_atom_site_label_1
_geom_torsion_atom_site_label_2
_geom_torsion_atom_site_label_3
_geom_torsion_atom_site_label_4
_geom_torsion
_geom_torsion_site_symmetry_1
_geom_torsion_site_symmetry_2
_geom_torsion_site_symmetry_3
_geom_torsion_site_symmetry_4
_geom_torsion_publ_flag
O5 Zn2 O4 C1 -138.1(3) 7_556 . . . ?
O5 Zn2 O4 C1 41.9(3) . . . . ?
O2 Zn2 O4 C1 127.8(3) 4_545 . . . ?
O2 Zn2 O4 C1 -52.2(3) 6_566 . . . ?
O4 Zn2 O5 C9 -69.3(4) . . . . ?
O4 Zn2 O5 C9 110.7(4) 7_556 . . . ?
O2 Zn2 O5 C9 -159.0(4) 4_545 . . . ?
O2 Zn2 O5 C9 21.0(4) 6_566 . . . ?
O6 Zn1 N1 C29 162.9(4) . . . . ?
O3 Zn1 N1 C29 -80.7(3) . . . . ?
N2 Zn1 N1 C29 178.2(3) . . . . ?
O1 Zn1 N1 C29 74.7(3) 6_566 . . . ?
O2 Zn1 N1 C29 16.0(3) 6_566 . . . ?
C8 Zn1 N1 C29 45.4(3) 6_566 . . . ?
O6 Zn1 N1 C25 -20.8(6) . . . . ?
O3 Zn1 N1 C25 95.5(2) . . . . ?
N2 Zn1 N1 C25 -5.6(2) . . . . ?
O1 Zn1 N1 C25 -109.0(2) 6_566 . . . ?
O2 Zn1 N1 C25 -167.8(2) 6_566 . . . ?
C8 Zn1 N1 C25 -138.4(2) 6_566 . . . ?
O6 Zn1 O3 C1 -71.7(3) . . . . ?
N2 Zn1 O3 C1 -166.5(3) . . . . ?
O1 Zn1 O3 C1 37.4(4) 6_566 . . . ?
O2 Zn1 O3 C1 33.2(3) 6_566 . . . ?
N1 Zn1 O3 C1 119.8(3) . . . . ?
C8 Zn1 O3 C1 36.1(3) 6_566 . . . ?
C13 O7 C16 C21 10.8(6) . . . . ?
C13 O7 C16 C17 -171.8(3) . . . . ?
C11 C10 C15 C14 1.4(5) . . . . ?
C9 C10 C15 C14 -178.3(3) . . . . ?
C29 N1 C25 C26 4.4(5) . . . . ?
Zn1 N1 C25 C26 -172.2(3) . . . . ?
C29 N1 C25 C24 -174.5(3) . . . . ?
Zn1 N1 C25 C24 8.9(3) . . . . ?
Zn2 O5 C9 O6 -0.3(6) . . . . ?
Zn2 O5 C9 C10 -179.7(2) . . . . ?
C15 C10 C9 O5 166.8(3) . . . . ?
C11 C10 C9 O5 -12.9(5) . . . . ?
C15 C10 C9 O6 -12.6(4) . . . . ?
C11 C10 C9 O6 167.6(3) . . . . ?
O5 C9 O6 Zn1 7.9(5) . . . . ?
C10 C9 O6 Zn1 -172.6(2) . . . . ?
O3 Zn1 O6 C9 63.9(3) . . . . ?
N2 Zn1 O6 C9 165.6(3) . . . . ?
O1 Zn1 O6 C9 -92.8(3) 6_566 . . . ?
O2 Zn1 O6 C9 -34.0(3) 6_566 . . . ?
C8 Zn1 O6 C9 -64.2(3) 6_566 . . . ?
O6 Zn1 N2 C24 177.5(2) . . . . ?
O3 Zn1 N2 C24 -88.5(2) . . . . ?
O1 Zn1 N2 C24 81.6(2) 6_566 . . . ?
O2 Zn1 N2 C24 43.6(4) 6_566 . . . ?
N1 Zn1 N2 C24 0.8(2) . . . . ?
C8 Zn1 N2 C24 68.4(3) 6_566 . . . ?
O6 Zn1 N2 C22 7.9(3) . . . . ?
O3 Zn1 N2 C22 102.0(3) . . . . ?
O1 Zn1 N2 C22 -88.0(3) 6_566 . . . ?
O2 Zn1 N2 C22 -126.0(3) 6_566 . . . ?
N1 Zn1 N2 C22 -168.7(3) . . . . ?
C8 Zn1 N2 C22 -101.2(3) 6_566 . . . ?
C5 C6 C7 C2 -0.2(5) . . . . ?
C3 C2 C7 C6 -0.4(5) . . . . ?
C1 C2 C7 C6 178.6(3) . . . . ?
C22 N2 C24 N3 0.1(4) . . . . ?
Zn1 N2 C24 N3 -171.9(2) . . . . ?
C22 N2 C24 C25 176.0(3) . . . . ?
Zn1 N2 C24 C25 4.0(4) . . . . ?
C23 N3 C24 N2 0.4(4) . . . . ?
C30 N3 C24 N2 174.6(3) . . . . ?
C23 N3 C24 C25 -174.9(3) . . . . ?
C30 N3 C24 C25 -0.7(6) . . . . ?
N1 C25 C24 N2 -8.8(4) . . . . ?
C26 C25 C24 N2 172.3(4) . . . . ?
N1 C25 C24 N3 166.1(3) . . . . ?
C26 C25 C24 N3 -12.8(6) . . . . ?
C7 C6 C5 O8 177.5(3) . . . . ?
C7 C6 C5 C4 0.9(5) . . . . ?
C5 O8 C5 C6 148.0(3) 2_655 . . . ?
C5 O8 C5 C4 -35.6(2) 2_655 . . . ?
C31 C33 C32 C31 0.4(6) 5_766 . . . ?
C10 C15 C14 C13 -0.7(5) . . . . ?
C25 N1 C29 C28 -2.3(6) . . . . ?
Zn1 N1 C29 C28 173.8(4) . . . . ?
C20 C19 C18 C17 -0.3(5) . . . . ?
C8 C19 C18 C17 -179.0(3) . . . . ?
C24 N3 C23 C22 -0.8(4) . . . . ?
C30 N3 C23 C22 -175.0(4) . . . . ?
C15 C14 C13 C12 -0.8(5) . . . . ?
C15 C14 C13 O7 174.4(3) . . . . ?
C16 O7 C13 C12 -105.4(4) . . . . ?
C16 O7 C13 C14 79.3(4) . . . . ?
O7 C16 C21 C20 176.8(4) . . . . ?
C17 C16 C21 C20 -0.4(6) . . . . ?
C15 C10 C11 C12 -0.6(5) . . . . ?
C9 C10 C11 C12 179.1(3) . . . . ?
C7 C2 C3 C4 0.2(5) . . . . ?
C1 C2 C3 C4 -178.8(3) . . . . ?
C16 C21 C20 C19 -0.3(6) . . . . ?
C18 C19 C20 C21 0.6(6) . . . . ?
C8 C19 C20 C21 179.3(3) . . . . ?
C2 C3 C4 C5 0.5(5) . . . . ?
C6 C5 C4 C3 -1.1(5) . . . . ?
O8 C5 C4 C3 -177.4(3) . . . . ?
N1 C25 C26 C27 -2.4(7) . . . . ?
C24 C25 C26 C27 176.3(4) . . . . ?
C14 C13 C12 C11 1.6(5) . . . . ?
O7 C13 C12 C11 -173.7(3) . . . . ?
C10 C11 C12 C13 -0.8(5) . . . . ?
C19 C18 C17 C16 -0.4(5) . . . . ?
C21 C16 C17 C18 0.7(6) . . . . ?
O7 C16 C17 C18 -176.7(3) . . . . ?
Zn2 O4 C1 O3 33.2(5) . . . . ?
Zn2 O4 C1 C2 -147.8(2) . . . . ?
Zn1 O3 C1 O4 -21.0(5) . . . . ?
Zn1 O3 C1 C2 160.1(2) . . . . ?
C7 C2 C1 O4 -22.3(4) . . . . ?
C3 C2 C1 O4 156.6(3) . . . . ?
C7 C2 C1 O3 156.8(3) . . . . ?
C3 C2 C1 O3 -24.3(4) . . . . ?
C24 N3 C30 C31 175.5(3) . . . . ?
C23 N3 C30 C31 -11.5(6) . . . . ?
C33 C32 C31 C33 -0.4(6) . . . 5_766 ?
C33 C32 C31 C30 174.3(3) . . . . ?
N3 C30 C31 C32 81.9(5) . . . . ?
N3 C30 C31 C33 -103.4(4) . . . 5_766 ?
N3 C23 C22 N2 0.9(4) . . . . ?
C24 N2 C22 C23 -0.6(4) . . . . ?
Zn1 N2 C22 C23 169.9(3) . . . . ?
N1 C29 C28 C27 -1.7(8) . . . . ?
C25 C26 C27 C28 -1.7(8) . . . . ?
C29 C28 C27 C26 3.7(9) . . . . ?
C20 C19 C8 O1 -3.4(5) . . . . ?
C18 C19 C8 O1 175.3(3) . . . . ?
C20 C19 C8 O2 179.3(3) . . . . ?
C18 C19 C8 O2 -2.0(5) . . . . ?
O1 C8 O2 Zn2 100.9(3) . . . 4 ?
C19 C8 O2 Zn2 -81.9(4) . . . 4 ?
Zn1 C8 O2 Zn2 105.5(2) 6_565 . . 4 ?
O1 C8 O2 Zn1 -4.6(3) . . . 6_565 ?
C19 C8 O2 Zn1 172.7(3) . . . 6_565 ?
O2 C8 O1 Zn1 5.0(3) . . . 6_565 ?
C19 C8 O1 Zn1 -172.3(2) . . . 6_565 ?
